data_1526440
loop_
_publ_author_name
'Isasi, J.'

_publ_section_title
;
 New M M' O4 oxides derived from the rutile type: synthesis, structure and
 study of magnetic and electronic properties
;
_journal_name_full 'Journal of Alloys Compd.'
_journal_page_first 89
_journal_page_last 96
_journal_volume 322
_journal_year 2001
_chemical_formula_sum 'Ni O4 Te'
_chemical_name_systematic 'Ni (Te O4)'
_space_group_IT_number 14
_symmetry_space_group_name_Hall '-P 2yn'
_symmetry_space_group_name_H-M 'P 1 21/n 1'
_cell_angle_alpha 90
_cell_angle_beta 123.44
_cell_angle_gamma 90
_cell_formula_units_Z 2
_cell_length_a 6.102
_cell_length_b 4.647
_cell_length_c 5.547
_cell_volume 131.253
_citation_journal_id_ASTM JALCEU
_cod_data_source_file Isasi_JALCEU_2001_1298.cif
_cod_data_source_block Ni1O4Te1
_cod_original_cell_volume 131.2533
_cod_original_sg_symbol_Hall '-P 2ybc (x-z,y,z)'
_cod_original_formula_sum 'Ni1 O4 Te1'
_cod_database_code 1526440

loop_
_symmetry_equiv_pos_as_xyz
x,y,z
-x+1/2,y+1/2,-z+1/2
-x,-y,-z
x-1/2,-y-1/2,z-1/2

loop_
_atom_site_label
_atom_site_type_symbol
_atom_site_fract_x
_atom_site_fract_y
_atom_site_fract_z
_atom_site_occupancy
_atom_site_U_iso_or_equiv
O1 O-2 0.112 0.181 0.25 1 0.0
Te1 Te+6 0.264 0.017 0.009 0.5 0.0
O2 O-2 0.449 0.723 0.361 1 0.0
Ni1 Ni+2 0.264 0.017 0.009 0.5 0.0
